data_2102123
loop_
_publ_author_name
'Zibrov, I. P.'
'Filonenko, V. P.'
'Sundberg, M.'
'Werner, P.-E.'

_publ_section_title
;
 Structures and phase transitions of <i>B</i>-Ta~2~O~5~ and
 <i>Z</i>-Ta~2~O~5~: two high-pressure forms of Ta~2~O~5~
;
_journal_issue 4
_journal_name_full 'Acta Crystallographica Section B'
_journal_page_first 659
_journal_page_last 665
_journal_paper_doi 10.1107/S0108768100005462
_journal_volume 56
_journal_year 2000
_chemical_formula_iupac 'Ta2 O5'
_chemical_formula_moiety 'O5 Ta2'
_chemical_formula_structural 'Ta2 O5'
_chemical_formula_sum 'O5 Ta2'
_chemical_formula_weight 441.89
_chemical_name_common B-Ta2O5
_chemical_name_systematic
;
ditantalum penta oxide
;
_space_group_IT_number 15
_symmetry_cell_setting monoclinic
_symmetry_space_group_name_Hall '-C 2yc'
_symmetry_space_group_name_H-M 'C 1 2/c 1'
_cell_angle_alpha 90.0
_cell_angle_beta 104.264(2)
_cell_angle_gamma 90.0
_cell_formula_units_Z 4
_cell_length_a 12.7853(4)
_cell_length_b 4.85370(10)
_cell_length_c 5.5276(2)
_cell_measurement_temperature 293
_cell_volume 332.446(18)
_computing_cell_refinement 'DBW 3.2 S Wiles et al.,1988)'
_computing_data_collection 'Stoe Stadi/P, Powdat'
_computing_data_reduction 'Stoe Stadi/P, Rawdat'
_computing_structure_refinement 'DBW 3.2 S Wiles et al.,1988)'
_diffrn_ambient_temperature 293
_diffrn_measurement_device_type 'Stoe PSD'
_diffrn_radiation_monochromator Ge
_diffrn_radiation_type CuK\a~1~
_diffrn_radiation_wavelength 1.54056
_exptl_crystal_density_diffrn 8.83
_exptl_crystal_density_method 'not measured'
_refine_ls_extinction_method none
_refine_ls_goodness_of_fit_all 1.07
_refine_ls_hydrogen_treatment none
_refine_ls_matrix_type fsqd
_refine_ls_number_parameters 47
_refine_ls_shift/su_max .2
_refine_ls_structure_factor_coef Inet
_refine_ls_weighting_details 'w = 1/Y~i~'
_refine_ls_weighting_scheme calc
_cod_data_source_file os0050.cif
_cod_data_source_block B
_cod_depositor_comments
;
Luca 25/2/2014
Corrected the occupancies

The following automatic conversions were performed:

'_refine_ls_weighting_scheme' value '1/Y~i~' was changed to 'calc'.
New tag '_refine_ls_weighting_details' was created. The value of the
new tag was set to 'w = 1/Y~i~'.

Automatic conversion script
Id: cif_fix_values 3143 2015-03-26 13:38:13Z robertas 
;
_cod_original_cell_volume 332.45
_cod_original_sg_symbol_H-M 'C 2/c'
_cod_database_code 2102123

loop_
_symmetry_equiv_pos_site_id
_symmetry_equiv_pos_as_xyz
1 x,y,z
2 -x,y,1/2-z
3 -x,-y,-z
4 x,-y,1/2+z
5 1/2+x,1/2+y,z
6 1/2-x,1/2+y,1/2-z
7 1/2-x,1/2-y,-z
8 1/2+x,1/2-y,1/2+z

loop_
_atom_site_label
_atom_site_fract_x
_atom_site_fract_y
_atom_site_fract_z
_atom_site_U_iso_or_equiv
_atom_site_thermal_displace_type
_atom_site_occupancy_[sic]
_atom_site_type_symbol
_atom_site_occupancy
Ta .13950(10) .2470(15) .2623(2) 1.10(3) Uiso 8 Ta 1
O1 0 .102(4) .25 1.8(2) Uiso 4 O 1
O2 .389(2) .051(2) .990(4) 1.8(2) Uiso 8 O 1
O3 .2990(10) .431(3) .355(3) 1.8(2) Uiso 8 O 1

loop_
_atom_type_symbol
_atom_type_description
_atom_type_scat_dispersion_real
_atom_type_scat_dispersion_imag
_atom_type_scat_source
Ta Ta -6.351 5.271 'International Tables for Crystallography (Vol. IV)'
O O .047 .032 'International Tables for Crystallography (Vol. IV)'

loop_
_geom_bond_atom_site_label_1
_geom_bond_atom_site_label_2
_geom_bond_site_symmetry_2
_geom_bond_distance
_geom_bond_publ_flag
Ta Ta 7_556 3.351(5) yes
Ta Ta 2_555 3.536(6) yes
Ta O1 . 1.90(2) yes
Ta O2 6_556 2.10(5) yes
Ta O2 7_556 1.67(6) yes
Ta O3 . 2.17(5) yes
Ta O3 7_556 2.24(5) yes
Ta O3 6_545 1.91(5) yes
O1 O1 3_555 2.94(3) yes
O1 O2 6_556 2.80(6) yes
O1 O2 7_556 2.75(6) yes
O1 O3 7_556 2.94(5) yes
O1 O3 6_545 2.89(5) yes
O2 O2 3_657 2.86(9) yes
O2 O2 4_555 2.81(9) yes
O2 O3 6_546 2.80(8) yes
O2 O3 4_555 2.63(6) yes
O2 O3 7_556 2.68(8) yes
O2 O3 4_565 2.79(6) yes
O3 O3 7_556 2.87(7) yes
O3 O3 4_565 2.84(7) yes
O3 O3 6_545 2.84(6) yes

loop_
_cod_related_entry_id
_cod_related_entry_database
_cod_related_entry_code
1 ChemSpider 55987
